data_4333062
loop_
_publ_author_name
'Liu, Wei'
'Wang, Cai-Feng'
'Li, Yi-Zhi'
'Zuo, Jing-Lin'
'You, Xiao-Zeng'

_publ_section_title
;
 Structural and Magnetic Studies on Cyano-Bridged Rectangular Fe2M2(M =
 Cu, Ni) Clusters
;
_journal_issue 25
_journal_name_full 'Inorganic Chemistry'
_journal_page_first 10058
_journal_page_last 10065
_journal_paper_doi 10.1021/ic061347r
_journal_volume 45
_journal_year 2006
_chemical_formula_sum 'C88 H84 B4 Fe4 N44 Ni2 O6'
_chemical_formula_weight 2238.05
_chemical_name_systematic
; 
 ? 
;
_space_group_IT_number 14
_symmetry_cell_setting monoclinic
_symmetry_space_group_name_Hall '-P 2ybc'
_symmetry_space_group_name_H-M 'P 1 21/c 1'
_atom_sites_solution_hydrogens geom
_atom_sites_solution_primary direct
_atom_sites_solution_secondary difmap
_audit_creation_method SHELXL-97
_cell_angle_alpha 90.00
_cell_angle_beta 97.863(5)
_cell_angle_gamma 90.00
_cell_formula_units_Z 2
_cell_length_a 13.394(4)
_cell_length_b 13.944(4)
_cell_length_c 29.662(8)
_cell_measurement_reflns_used 6540
_cell_measurement_temperature 293(2)
_cell_measurement_theta_max 26.00
_cell_measurement_theta_min 1.43
_cell_volume 5488(3)
_computing_cell_refinement 'Bruker SMART'
_computing_data_collection 'Bruker SMART'
_computing_data_reduction 'Bruker SAINT'
_computing_molecular_graphics 'Bruker SHELXTL'
_computing_publication_material 'Bruker SHELXTL'
_computing_structure_refinement 'SHELXL-97 (Sheldrick, 1997)'
_computing_structure_solution 'SHELXS-97 (Sheldrick, 1990)'
_diffrn_ambient_temperature 293(2)
_diffrn_measured_fraction_theta_full 1.000
_diffrn_measured_fraction_theta_max 1.000
_diffrn_measurement_device_type 'CCD area detector'
_diffrn_measurement_method 'phi and omega scans'
_diffrn_radiation_monochromator graphite
_diffrn_radiation_source 'fine-focus sealed tube'
_diffrn_radiation_type MoK\a
_diffrn_radiation_wavelength 0.71073
_diffrn_reflns_av_R_equivalents 0.0647
_diffrn_reflns_av_sigmaI/netI 0.0636
_diffrn_reflns_limit_h_max 16
_diffrn_reflns_limit_h_min -16
_diffrn_reflns_limit_k_max 17
_diffrn_reflns_limit_k_min -17
_diffrn_reflns_limit_l_max 36
_diffrn_reflns_limit_l_min -36
_diffrn_reflns_number 56509
_diffrn_reflns_theta_full 26.00
_diffrn_reflns_theta_max 26.00
_diffrn_reflns_theta_min 1.92
_exptl_absorpt_coefficient_mu 0.920
_exptl_absorpt_correction_T_max 0.86
_exptl_absorpt_correction_T_min 0.83
_exptl_absorpt_correction_type multi-scan
_exptl_absorpt_process_details 'SADABS; Bruker(2000)'
_exptl_crystal_colour red
_exptl_crystal_density_diffrn 1.354
_exptl_crystal_density_meas ?
_exptl_crystal_density_method 'not measured'
_exptl_crystal_description block
_exptl_crystal_F_000 2296
_exptl_crystal_size_max 0.20
_exptl_crystal_size_mid 0.18
_exptl_crystal_size_min 0.16
_refine_diff_density_max 0.653
_refine_diff_density_min -0.376
_refine_diff_density_rms 0.049
_refine_ls_extinction_method none
_refine_ls_goodness_of_fit_ref 0.997
_refine_ls_hydrogen_treatment mixed
_refine_ls_matrix_type fullcycle
_refine_ls_number_parameters 700
_refine_ls_number_reflns 10790
_refine_ls_number_restraints 0
_refine_ls_restrained_S_all 0.997
_refine_ls_R_factor_all 0.0736
_refine_ls_R_factor_gt 0.0422
_refine_ls_shift/su_max 0.000
_refine_ls_shift/su_mean 0.000
_refine_ls_structure_factor_coef Fsqd
_refine_ls_weighting_details 'calc w=1/[\s^2^(Fo^2^)+(0.0300P)^2^+0.0000P] where P=(Fo^2^+2Fc^2^)/3'
_refine_ls_weighting_scheme calc
_refine_ls_wR_factor_gt 0.0727
_refine_ls_wR_factor_ref 0.0773
_reflns_number_gt 7391
_reflns_number_total 10790
_reflns_threshold_expression >2sigma(I)
_cod_data_source_file ic061347rsup4.cif
_cod_data_source_block 50827bm
_cod_depositor_comments
;
The following automatic conversions were performed:

'_symmetry_cell_setting' value 'Monoclinic' changed to 'monoclinic'
according to /home/saulius/struct/CIF-dictionaries/cif_core.dic
dictionary named 'cif_core.dic' version 2.4.2 from 2011-04-26.

Automatic conversion script
Id: cif_fix_values 1891 2012-01-12 08:04:46Z andrius 

The following automatic conversions were performed:

'_exptl_crystal_density_meas' value 'not measured' was changed to '?'
- the value is perceived as not measured.

Automatic conversion script
Id: cif_fix_values 3008 2015-01-20 13:52:24Z robertas 
;
_cod_original_cell_volume 5488(2)
_cod_original_sg_symbol_H-M P2(1)/c
_cod_database_code 4333062

loop_
_symmetry_equiv_pos_as_xyz
'x, y, z'
'-x, y+1/2, -z+1/2'
'-x, -y, -z'
'x, -y-1/2, z-1/2'

loop_
_atom_site_label
_atom_site_type_symbol
_atom_site_fract_x
_atom_site_fract_y
_atom_site_fract_z
_atom_site_U_iso_or_equiv
_atom_site_adp_type
_atom_site_occupancy
_atom_site_symmetry_multiplicity
_atom_site_calc_flag
_atom_site_refinement_flags
Ni1 Ni 0.14118(2) 0.20212(2) 0.033571(10) 0.04268(8) Uani 1 1 d .
B1 B 0.3730(2) -0.2760(2) 0.08330(10) 0.0499(7) Uani 1 1 d .
H100 H 0.417(2) -0.3161(18) 0.1077(9) 0.060 Uiso 1 1 d .
B2 B 0.4771(2) 0.6044(2) 0.25632(10) 0.0491(7) Uani 1 1 d .
H101 H 0.4203(19) 0.6316(18) 0.2767(9) 0.059 Uiso 1 1 d .
C1 C 0.43139(16) -0.04117(17) 0.04276(7) 0.0410(5) Uani 1 1 d .
H1 H 0.4139 0.0145 0.0263 0.049 Uiso 1 1 calc R
C2 C 0.52399(19) -0.05810(18) 0.06902(8) 0.0486(6) Uani 1 1 d .
H2 H 0.5797 -0.0176 0.0731 0.058 Uiso 1 1 calc R
C3 C 0.51565(19) -0.14632(18) 0.08740(8) 0.0504(6) Uani 1 1 d .
H3 H 0.5657 -0.1771 0.1070 0.060 Uiso 1 1 calc R
C4 C 0.28520(17) -0.33107(16) -0.03500(8) 0.0420(5) Uani 1 1 d .
H4 H 0.2490 -0.3154 -0.0631 0.050 Uiso 1 1 calc R
C5 C 0.34469(19) -0.41245(18) -0.02629(8) 0.0490(6) Uani 1 1 d .
H5 H 0.3561 -0.4606 -0.0467 0.059 Uiso 1 1 d R
C6 C 0.38241(19) -0.40553(18) 0.01828(8) 0.0490(6) Uani 1 1 d .
H6 H 0.4265 -0.4494 0.0340 0.059 Uiso 1 1 calc R
C7 C 0.13042(18) -0.18609(17) 0.09908(8) 0.0442(5) Uani 1 1 d .
H7 H 0.0718 -0.1516 0.0896 0.053 Uiso 1 1 calc R
C8 C 0.15162(19) -0.23444(17) 0.14074(8) 0.0456(6) Uani 1 1 d .
H8 H 0.1112 -0.2380 0.1638 0.055 Uiso 1 1 calc R
C9 C 0.24293(18) -0.27469(17) 0.14027(8) 0.0440(6) Uani 1 1 d .
H9 H 0.2769 -0.3119 0.1635 0.053 Uiso 1 1 calc R
C10 C 0.18865(18) -0.02229(19) 0.02659(8) 0.0495(6) Uani 1 1 d .
C11 C 0.25229(18) -0.10725(17) -0.04385(8) 0.0455(6) Uani 1 1 d .
C12 C 0.09612(17) -0.17640(16) -0.00945(8) 0.0412(5) Uani 1 1 d .
C13 C 0.14788(17) 0.15537(18) -0.06619(8) 0.0447(6) Uani 1 1 d .
H13 H 0.1553 0.0925 -0.0558 0.054 Uiso 1 1 calc R
C14 C 0.14096(18) 0.16949(18) -0.11272(8) 0.0452(6) Uani 1 1 d .
H14 H 0.1460 0.1194 -0.1330 0.054 Uiso 1 1 calc R
C15 C 0.12576(18) 0.26486(17) -0.12697(8) 0.0447(6) Uani 1 1 d .
H15 H 0.1189 0.2804 -0.1577 0.054 Uiso 1 1 calc R
C16 C 0.12107(18) 0.33661(19) -0.09406(8) 0.0482(6) Uani 1 1 d .
H16 H 0.1113 0.4001 -0.1033 0.058 Uiso 1 1 calc R
C17 C 0.13066(19) 0.31463(18) -0.04868(8) 0.0490(6) Uani 1 1 d .
C18 C 0.12711(19) 0.38670(18) -0.01250(9) 0.0505(6) Uani 1 1 d .
C19 C 0.12311(18) 0.48908(17) -0.02143(8) 0.0470(6) Uani 1 1 d .
H19 H 0.1224 0.5140 -0.0505 0.056 Uiso 1 1 calc R
C20 C 0.12032(18) 0.54737(17) 0.01639(8) 0.0458(6) Uani 1 1 d .
H20 H 0.1193 0.6136 0.0125 0.055 Uiso 1 1 calc R
C21 C 0.11907(18) 0.51104(18) 0.05910(8) 0.0477(6) Uani 1 1 d .
H21 H 0.1173 0.5508 0.0842 0.057 Uiso 1 1 calc R
C22 C 0.12063(18) 0.41000(17) 0.06331(9) 0.0489(6) Uani 1 1 d .
H22 H 0.1186 0.3835 0.0919 0.059 Uiso 1 1 calc R
C23 C 0.0765(2) 0.18691(18) 0.12525(9) 0.0491(6) Uani 1 1 d .
H23 H 0.0132 0.1748 0.1091 0.059 Uiso 1 1 calc R
C24 C 0.08438(19) 0.19181(18) 0.17220(8) 0.0460(6) Uani 1 1 d .
H24 H 0.0281 0.1852 0.1872 0.055 Uiso 1 1 calc R
C25 C 0.17796(18) 0.20669(16) 0.19556(8) 0.0430(5) Uani 1 1 d .
H25 H 0.1868 0.2068 0.2272 0.052 Uiso 1 1 calc R
C26 C 0.25845(19) 0.22131(18) 0.17303(8) 0.0471(6) Uani 1 1 d .
H26 H 0.3216 0.2361 0.1887 0.056 Uiso 1 1 calc R
C27 C 0.24326(18) 0.21343(18) 0.12581(8) 0.0450(6) Uani 1 1 d .
C28 C 0.32686(19) 0.22042(18) 0.09807(8) 0.0497(6) Uani 1 1 d .
C29 C 0.42669(18) 0.22921(18) 0.11502(9) 0.0499(6) Uani 1 1 d .
H29 H 0.4468 0.2319 0.1463 0.060 Uiso 1 1 calc R
C30 C 0.49591(18) 0.23388(17) 0.08577(8) 0.0450(6) Uani 1 1 d .
H30 H 0.5641 0.2370 0.0970 0.054 Uiso 1 1 calc R
C31 C 0.46617(19) 0.23401(18) 0.04016(9) 0.0475(6) Uani 1 1 d .
H31 H 0.5133 0.2383 0.0199 0.057 Uiso 1 1 calc R
C32 C 0.36397(17) 0.22752(17) 0.02434(8) 0.0448(6) Uani 1 1 d .
H32 H 0.3427 0.2284 -0.0069 0.054 Uiso 1 1 calc R
C33 C 0.6403(2) 0.75524(17) 0.19989(9) 0.0519(6) Uani 1 1 d .
H33 H 0.6922 0.7636 0.1824 0.062 Uiso 1 1 calc R
C34 C 0.58901(18) 0.82899(18) 0.21773(8) 0.0460(6) Uani 1 1 d .
H34 H 0.5993 0.8946 0.2150 0.055 Uiso 1 1 calc R
C35 C 0.52056(19) 0.78459(17) 0.24009(8) 0.0461(6) Uani 1 1 d .
H35 H 0.4736 0.8154 0.2554 0.055 Uiso 1 1 calc R
C36 C 0.43191(18) 0.46448(18) 0.15218(9) 0.0503(6) Uani 1 1 d .
H36 H 0.4535 0.4366 0.1267 0.060 Uiso 1 1 calc R
C37 C 0.33350(18) 0.46435(17) 0.16216(8) 0.0488(6) Uani 1 1 d .
H37 H 0.2782 0.4347 0.1454 0.059 Uiso 1 1 calc R
C38 C 0.33352(18) 0.51623(17) 0.20143(8) 0.0471(6) Uani 1 1 d .
H38 H 0.2776 0.5295 0.2158 0.056 Uiso 1 1 calc R
C39 C 0.69718(18) 0.45957(17) 0.29241(8) 0.0449(6) Uani 1 1 d .
H39 H 0.7548 0.4272 0.2867 0.054 Uiso 1 1 calc R
C40 C 0.66375(18) 0.46413(17) 0.33456(8) 0.0486(6) Uani 1 1 d .
H40 H 0.6939 0.4375 0.3618 0.058 Uiso 1 1 calc R
C41 C 0.57685(19) 0.51634(18) 0.32732(8) 0.0478(6) Uani 1 1 d .
H41 H 0.5359 0.5320 0.3491 0.057 Uiso 1 1 calc R
C42 C 0.63980(17) 0.57216(18) 0.13331(8) 0.0460(6) Uani 1 1 d .
C43 C 0.66460(18) 0.40599(18) 0.18151(8) 0.0476(6) Uani 1 1 d .
C44 C 0.77854(18) 0.55733(18) 0.20449(8) 0.0478(6) Uani 1 1 d .
Fe1 Fe 0.23377(3) -0.14936(3) 0.016049(12) 0.04622(9) Uani 1 1 d .
Fe2 Fe 0.63807(3) 0.53694(2) 0.195991(11) 0.04421(9) Uani 1 1 d .
N1 N 0.37150(15) -0.11695(14) 0.04482(6) 0.0443(5) Uani 1 1 d .
N2 N 0.42454(15) -0.18206(14) 0.07297(7) 0.0474(5) Uani 1 1 d .
N3 N 0.28770(15) -0.27808(15) 0.00332(7) 0.0483(5) Uani 1 1 d .
N4 N 0.34695(15) -0.32557(15) 0.03701(7) 0.0472(5) Uani 1 1 d .
N5 N 0.20634(16) -0.19687(15) 0.07530(7) 0.0484(5) Uani 1 1 d .
N6 N 0.27710(15) -0.25301(14) 0.10138(6) 0.0442(5) Uani 1 1 d .
N7 N 0.16535(15) 0.05581(15) 0.03068(7) 0.0476(5) Uani 1 1 d .
N8 N 0.26088(15) -0.08331(14) -0.07984(6) 0.0448(5) Uani 1 1 d .
N9 N 0.01242(16) -0.18715(15) -0.02231(7) 0.0488(5) Uani 1 1 d .
N10 N 0.12485(15) 0.35148(14) 0.02863(7) 0.0451(5) Uani 1 1 d .
N11 N 0.14493(15) 0.22378(15) -0.03476(7) 0.0466(5) Uani 1 1 d .
N12 N 0.15078(16) 0.19793(14) 0.10225(7) 0.0474(5) Uani 1 1 d .
N13 N 0.29553(15) 0.22000(14) 0.05290(7) 0.0439(5) Uani 1 1 d .
N14 N 0.60547(14) 0.67137(14) 0.21109(6) 0.0440(5) Uani 1 1 d .
N15 N 0.53074(15) 0.68975(14) 0.23676(6) 0.0441(5) Uani 1 1 d .
N16 N 0.49105(15) 0.51178(14) 0.18550(7) 0.0438(5) Uani 1 1 d .
N17 N 0.43000(14) 0.54490(14) 0.21559(7) 0.0458(5) Uani 1 1 d .
N18 N 0.63579(15) 0.50773(14) 0.26120(7) 0.0453(5) Uani 1 1 d .
N19 N 0.56060(15) 0.54143(14) 0.28264(6) 0.0425(4) Uani 1 1 d .
N20 N 0.63914(15) 0.59885(14) 0.09657(7) 0.0464(5) Uani 1 1 d .
N21 N 0.68250(15) 0.32644(15) 0.17423(7) 0.0489(5) Uani 1 1 d .
N22 N 0.86556(15) 0.56630(15) 0.21094(7) 0.0480(5) Uani 1 1 d .
O1 O 0.7962(2) 0.1519(2) 0.17377(10) 0.0529(8) Uani 0.55 1 d P
H1D H 0.7479 0.1262 0.1564 0.063 Uiso 0.55 1 d PR
H1A H 0.7843 0.2114 0.1766 0.063 Uiso 0.55 1 d PR
O2 O 0.0982(3) 0.6065(3) 0.86559(12) 0.0476(9) Uani 0.45 1 d P
H2D H 0.1224 0.5907 0.8416 0.057 Uiso 0.45 1 d PR
H2B H 0.0499 0.6457 0.8588 0.057 Uiso 0.45 1 d PR
O3 O 0.0750(2) 0.6365(2) 0.23604(11) 0.0502(9) Uani 0.50 1 d P
H3C H 0.1356 0.6302 0.2487 0.060 Uiso 0.50 1 d PR
H3A H 0.0592 0.5863 0.2204 0.060 Uiso 0.50 1 d PR
O4 O 0.9356(3) 0.5279(2) 0.83261(11) 0.0528(9) Uani 0.50 1 d P
H4A H 0.9969 0.5223 0.8285 0.063 Uiso 0.50 1 d PR
H4C H 0.9181 0.4789 0.8466 0.063 Uiso 0.50 1 d PR
O5 O -0.0028(3) 0.8739(2) 0.23904(11) 0.0515(9) Uani 0.50 1 d P
H5A H 0.0570 0.8909 0.2362 0.062 Uiso 0.50 1 d PR
H5B H -0.0197 0.8265 0.2217 0.062 Uiso 0.50 1 d PR
O6 O 0.0245(3) -0.0197(2) 0.20508(12) 0.0525(9) Uani 0.50 1 d P
H6A H 0.0277 -0.0205 0.2339 0.079 Uiso 0.50 1 d PR
H6B H -0.0351 -0.0333 0.1931 0.079 Uiso 0.50 1 d PR

loop_
_atom_site_aniso_label
_atom_site_aniso_U_11
_atom_site_aniso_U_22
_atom_site_aniso_U_33
_atom_site_aniso_U_23
_atom_site_aniso_U_13
_atom_site_aniso_U_12
Ni1 0.04021(17) 0.03946(16) 0.04259(16) -0.00015(13) -0.01507(13) -0.00441(13)
B1 0.0489(17) 0.0500(17) 0.0464(16) 0.0105(13) -0.0093(13) 0.0163(13)
B2 0.0532(18) 0.0427(16) 0.0505(17) -0.0041(13) 0.0039(14) -0.0019(13)
C1 0.0387(13) 0.0437(13) 0.0406(12) -0.0075(10) 0.0053(10) -0.0107(10)
C2 0.0507(14) 0.0549(15) 0.0388(12) -0.0139(11) 0.0007(10) -0.0197(12)
C3 0.0528(15) 0.0487(15) 0.0455(14) -0.0023(11) -0.0081(11) -0.0061(12)
C4 0.0420(12) 0.0446(14) 0.0381(12) -0.0176(10) 0.0006(10) -0.0112(11)
C5 0.0552(15) 0.0474(14) 0.0473(14) -0.0210(12) 0.0174(11) -0.0001(12)
C6 0.0513(14) 0.0494(15) 0.0502(14) -0.0110(12) 0.0211(11) 0.0222(12)
C7 0.0438(14) 0.0437(13) 0.0461(13) 0.0021(11) 0.0102(11) -0.0080(10)
C8 0.0502(14) 0.0496(14) 0.0400(13) 0.0154(11) 0.0164(11) -0.0141(11)
C9 0.0421(13) 0.0412(13) 0.0514(14) 0.0163(11) 0.0156(11) 0.0077(10)
C10 0.0395(13) 0.0567(16) 0.0503(14) -0.0026(12) -0.0013(11) -0.0106(11)
C11 0.0487(14) 0.0394(13) 0.0471(13) 0.0024(11) 0.0016(11) -0.0091(11)
C12 0.0417(13) 0.0399(13) 0.0425(12) 0.0015(10) 0.0080(10) 0.0006(10)
C13 0.0425(13) 0.0501(14) 0.0412(12) 0.0087(10) 0.0048(10) -0.0032(11)
C14 0.0447(14) 0.0512(15) 0.0415(13) 0.0066(11) 0.0117(10) -0.0097(11)
C15 0.0532(15) 0.0431(13) 0.0416(13) 0.0156(11) 0.0202(11) 0.0165(11)
C16 0.0464(14) 0.0517(15) 0.0482(14) 0.0146(11) 0.0127(11) -0.0034(11)
C17 0.0539(15) 0.0429(13) 0.0485(14) 0.0170(11) 0.0011(11) -0.0003(11)
C18 0.0481(15) 0.0446(14) 0.0567(15) 0.0106(12) -0.0001(12) -0.0050(11)
C19 0.0485(14) 0.0439(14) 0.0500(14) 0.0186(11) 0.0117(11) -0.0149(11)
C20 0.0474(14) 0.0401(13) 0.0500(14) -0.0116(11) 0.0070(11) 0.0040(11)
C21 0.0463(14) 0.0446(14) 0.0497(14) -0.0100(11) -0.0031(11) -0.0050(11)
C22 0.0449(14) 0.0416(14) 0.0547(15) -0.0165(11) -0.0133(11) 0.0150(11)
C23 0.0505(15) 0.0481(14) 0.0500(14) -0.0050(12) 0.0113(11) -0.0011(11)
C24 0.0465(14) 0.0518(15) 0.0426(13) -0.0032(11) 0.0160(11) -0.0120(11)
C25 0.0449(14) 0.0444(14) 0.0417(12) 0.0055(10) 0.0127(10) -0.0052(11)
C26 0.0444(14) 0.0504(15) 0.0444(13) 0.0027(11) -0.0010(11) -0.0074(11)
C27 0.0384(13) 0.0518(14) 0.0427(12) -0.0062(11) -0.0021(10) 0.0069(11)
C28 0.0518(15) 0.0534(15) 0.0405(13) -0.0112(11) -0.0055(11) -0.0048(12)
C29 0.0435(14) 0.0478(14) 0.0535(15) -0.0101(12) -0.0111(12) 0.0063(11)
C30 0.0409(13) 0.0412(13) 0.0499(14) -0.0101(11) -0.0040(11) -0.0085(10)
C31 0.0445(14) 0.0474(14) 0.0517(14) -0.0111(11) 0.0103(11) -0.0136(11)
C32 0.0387(13) 0.0441(14) 0.0504(14) -0.0165(11) 0.0015(10) -0.0100(10)
C33 0.0520(15) 0.0426(14) 0.0586(16) 0.0000(12) -0.0013(12) -0.0093(12)
C34 0.0429(13) 0.0440(14) 0.0513(14) -0.0038(11) 0.0075(11) 0.0057(11)
C35 0.0499(14) 0.0390(13) 0.0480(13) -0.0077(11) 0.0013(11) 0.0163(11)
C36 0.0429(14) 0.0510(15) 0.0498(14) 0.0008(12) -0.0197(11) -0.0158(11)
C37 0.0441(14) 0.0458(14) 0.0491(14) 0.0144(11) -0.0204(11) -0.0193(11)
C38 0.0471(14) 0.0404(13) 0.0474(13) 0.0148(11) -0.0164(11) -0.0184(11)
C39 0.0463(13) 0.0454(14) 0.0427(13) 0.0149(11) 0.0048(10) 0.0099(11)
C40 0.0462(14) 0.0455(14) 0.0473(14) 0.0132(11) -0.0174(11) 0.0036(11)
C41 0.0522(15) 0.0480(15) 0.0426(13) 0.0090(11) 0.0046(11) -0.0029(11)
C42 0.0404(13) 0.0538(15) 0.0443(13) -0.0184(11) 0.0079(10) 0.0199(11)
C43 0.0442(14) 0.0519(14) 0.0432(13) -0.0120(11) -0.0067(10) 0.0101(11)
C44 0.0444(14) 0.0478(14) 0.0500(14) 0.0056(11) 0.0020(11) 0.0142(11)
Fe1 0.0446(2) 0.0498(2) 0.04244(19) -0.00437(15) -0.00042(15) -0.00203(16)
Fe2 0.0440(2) 0.04105(18) 0.04335(18) -0.00601(15) -0.00915(14) 0.01366(15)
N1 0.0489(12) 0.0418(11) 0.0402(10) -0.0011(9) -0.0006(9) -0.0048(9)
N2 0.0499(12) 0.0420(11) 0.0468(11) 0.0037(9) -0.0062(9) 0.0040(9)
N3 0.0370(11) 0.0570(13) 0.0505(11) -0.0189(10) 0.0041(9) -0.0061(9)
N4 0.0434(11) 0.0480(12) 0.0488(12) -0.0076(9) 0.0015(9) 0.0087(9)
N5 0.0496(12) 0.0551(13) 0.0407(11) -0.0015(10) 0.0074(9) -0.0090(10)
N6 0.0472(12) 0.0418(11) 0.0417(11) 0.0151(9) -0.0006(9) 0.0097(9)
N7 0.0390(11) 0.0532(12) 0.0484(12) 0.0045(10) -0.0015(9) -0.0023(9)
N8 0.0504(12) 0.0437(11) 0.0421(11) 0.0006(9) 0.0132(9) -0.0173(9)
N9 0.0470(12) 0.0519(12) 0.0448(11) -0.0016(10) -0.0030(9) -0.0026(9)
N10 0.0441(11) 0.0454(11) 0.0436(11) 0.0056(9) -0.0015(9) -0.0054(9)
N11 0.0492(12) 0.0477(12) 0.0440(11) 0.0124(9) 0.0108(9) -0.0096(9)
N12 0.0535(12) 0.0448(12) 0.0427(11) -0.0079(9) 0.0028(9) -0.0006(9)
N13 0.0449(12) 0.0414(11) 0.0458(11) -0.0089(9) 0.0073(9) -0.0096(9)
N14 0.0414(11) 0.0471(12) 0.0405(11) -0.0035(9) -0.0053(9) -0.0064(9)
N15 0.0485(12) 0.0425(11) 0.0405(10) 0.0020(9) 0.0030(9) 0.0108(9)
N16 0.0423(11) 0.0388(11) 0.0471(11) 0.0009(9) -0.0058(9) -0.0031(9)
N17 0.0405(11) 0.0467(12) 0.0451(11) 0.0094(9) -0.0127(9) 0.0079(9)
N18 0.0454(11) 0.0398(11) 0.0470(11) 0.0101(9) -0.0065(9) 0.0113(9)
N19 0.0461(11) 0.0405(11) 0.0400(10) 0.0046(9) 0.0024(9) 0.0004(9)
N20 0.0502(12) 0.0439(11) 0.0461(11) -0.0106(9) 0.0102(9) 0.0105(9)
N21 0.0481(12) 0.0507(12) 0.0429(11) -0.0163(9) -0.0116(9) 0.0155(10)
N22 0.0519(12) 0.0508(12) 0.0435(11) 0.0073(9) 0.0143(9) 0.0133(10)
O1 0.0497(18) 0.0492(18) 0.0516(17) -0.0191(14) -0.0222(14) 0.0210(15)
O2 0.046(2) 0.048(2) 0.052(2) -0.0110(17) 0.0204(17) 0.0152(17)
O3 0.048(2) 0.055(2) 0.052(2) 0.0242(17) 0.0221(16) 0.0084(16)
O4 0.057(2) 0.048(2) 0.054(2) 0.0141(17) 0.0102(16) 0.0236(17)
O5 0.061(2) 0.049(2) 0.0470(19) -0.0124(16) 0.0188(17) -0.0155(17)
O6 0.049(2) 0.047(2) 0.063(2) 0.0169(17) 0.0159(17) 0.0178(16)

loop_
_atom_type_symbol
_atom_type_description
_atom_type_scat_dispersion_real
_atom_type_scat_dispersion_imag
_atom_type_scat_source
C C 0.0033 0.0016 'International Tables Vol C Tables 4.2.6.8 and 6.1.1.4'
H H 0.0000 0.0000 'International Tables Vol C Tables 4.2.6.8 and 6.1.1.4'
B B 0.0013 0.0007 'International Tables Vol C Tables 4.2.6.8 and 6.1.1.4'
N N 0.0061 0.0033 'International Tables Vol C Tables 4.2.6.8 and 6.1.1.4'
O O 0.0106 0.0060 'International Tables Vol C Tables 4.2.6.8 and 6.1.1.4'
Fe Fe 0.3463 0.8444 'International Tables Vol C Tables 4.2.6.8 and 6.1.1.4'
Ni Ni 0.3393 1.1124 'International Tables Vol C Tables 4.2.6.8 and 6.1.1.4'

loop_
_geom_angle_atom_site_label_1
_geom_angle_atom_site_label_2
_geom_angle_atom_site_label_3
_geom_angle
_geom_angle_site_symmetry_1
_geom_angle_site_symmetry_3
N12 Ni1 N9 94.89(8) . 3
N12 Ni1 N11 171.58(8) . .
N9 Ni1 N11 90.78(8) 3 .
N12 Ni1 N7 91.41(8) . .
N9 Ni1 N7 92.98(8) 3 .
N11 Ni1 N7 94.52(8) . .
N12 Ni1 N13 78.61(8) . .
N9 Ni1 N13 173.37(8) 3 .
N11 Ni1 N13 95.54(8) . .
N7 Ni1 N13 88.54(8) . .
N12 Ni1 N10 95.20(8) . .
N9 Ni1 N10 89.83(8) 3 .
N11 Ni1 N10 78.56(8) . .
N7 Ni1 N10 172.58(8) . .
N13 Ni1 N10 89.45(7) . .
N6 B1 N2 108.78(18) . .
N6 B1 N4 108.45(18) . .
N2 B1 N4 105.08(18) . .
N6 B1 H100 107.5(14) . .
N2 B1 H100 112.0(15) . .
N4 B1 H100 114.9(14) . .
N17 B2 N15 106.52(18) . .
N17 B2 N19 106.42(18) . .
N15 B2 N19 106.64(18) . .
N17 B2 H101 112.2(13) . .
N15 B2 H101 109.4(14) . .
N19 B2 H101 115.2(13) . .
N1 C1 C2 109.6(2) . .
N1 C1 H1 125.2 . .
C2 C1 H1 125.2 . .
C3 C2 C1 105.2(2) . .
C3 C2 H2 127.4 . .
C1 C2 H2 127.4 . .
N2 C3 C2 109.4(2) . .
N2 C3 H3 125.3 . .
C2 C3 H3 125.3 . .
N3 C4 C5 110.00(19) . .
N3 C4 H4 125.0 . .
C5 C4 H4 125.0 . .
C6 C5 C4 104.6(2) . .
C6 C5 H5 127.9 . .
C4 C5 H5 127.5 . .
C5 C6 N4 110.7(2) . .
C5 C6 H6 124.7 . .
N4 C6 H6 124.7 . .
N5 C7 C8 109.7(2) . .
N5 C7 H7 125.1 . .
C8 C7 H7 125.1 . .
C9 C8 C7 105.4(2) . .
C9 C8 H8 127.3 . .
C7 C8 H8 127.3 . .
N6 C9 C8 109.52(19) . .
N6 C9 H9 125.2 . .
C8 C9 H9 125.2 . .
N7 C10 Fe1 175.4(2) . .
N8 C11 Fe1 178.18(19) . .
N9 C12 Fe1 174.69(19) . .
N11 C13 C14 126.1(2) . .
N11 C13 H13 117.0 . .
C14 C13 H13 117.0 . .
C13 C14 C15 115.0(2) . .
C13 C14 H14 122.5 . .
C15 C14 H14 122.5 . .
C14 C15 C16 119.0(2) . .
C14 C15 H15 120.5 . .
C16 C15 H15 120.5 . .
C17 C16 C15 121.1(2) . .
C17 C16 H16 119.5 . .
C15 C16 H16 119.5 . .
N11 C17 C16 120.4(2) . .
N11 C17 C18 115.96(19) . .
C16 C17 C18 123.7(2) . .
N10 C18 C19 122.0(2) . .
N10 C18 C17 115.22(19) . .
C19 C18 C17 122.8(2) . .
C20 C19 C18 115.6(2) . .
C20 C19 H19 122.2 . .
C18 C19 H19 122.2 . .
C21 C20 C19 122.4(2) . .
C21 C20 H20 118.8 . .
C19 C20 H20 118.8 . .
C20 C21 C22 116.7(2) . .
C20 C21 H21 121.6 . .
C22 C21 H21 121.6 . .
N10 C22 C21 123.3(2) . .
N10 C22 H22 118.4 . .
C21 C22 H22 118.4 . .
N12 C23 C24 124.6(2) . .
N12 C23 H23 117.7 . .
C24 C23 H23 117.7 . .
C25 C24 C23 117.2(2) . .
C25 C24 H24 121.4 . .
C23 C24 H24 121.4 . .
C26 C25 C24 120.6(2) . .
C26 C25 H25 119.7 . .
C24 C25 H25 119.7 . .
C25 C26 C27 117.8(2) . .
C25 C26 H26 121.1 . .
C27 C26 H26 121.1 . .
N12 C27 C26 122.0(2) . .
N12 C27 C28 115.57(19) . .
C26 C27 C28 122.4(2) . .
N13 C28 C29 121.4(2) . .
N13 C28 C27 113.31(19) . .
C29 C28 C27 125.2(2) . .
C30 C29 C28 119.3(2) . .
C30 C29 H29 120.4 . .
C28 C29 H29 120.4 . .
C29 C30 C31 120.3(2) . .
C29 C30 H30 119.8 . .
C31 C30 H30 119.8 . .
C30 C31 C32 118.6(2) . .
C30 C31 H31 120.7 . .
C32 C31 H31 120.7 . .
N13 C32 C31 121.5(2) . .
N13 C32 H32 119.3 . .
C31 C32 H32 119.3 . .
N14 C33 C34 110.6(2) . .
N14 C33 H33 124.7 . .
C34 C33 H33 124.7 . .
C35 C34 C33 104.6(2) . .
C35 C34 H34 127.7 . .
C33 C34 H34 127.7 . .
N15 C35 C34 109.5(2) . .
N15 C35 H35 125.2 . .
C34 C35 H35 125.2 . .
N16 C36 C37 108.8(2) . .
N16 C36 H36 125.6 . .
C37 C36 H36 125.6 . .
C38 C37 C36 106.9(2) . .
C38 C37 H37 126.6 . .
C36 C37 H37 126.6 . .
N17 C38 C37 107.9(2) . .
N17 C38 H38 126.1 . .
C37 C38 H38 126.1 . .
N18 C39 C40 111.03(19) . .
N18 C39 H39 124.5 . .
C40 C39 H39 124.5 . .
C41 C40 C39 104.8(2) . .
C41 C40 H40 127.6 . .
C39 C40 H40 127.6 . .
N19 C41 C40 108.1(2) . .
N19 C41 H41 126.0 . .
C40 C41 H41 126.0 . .
N20 C42 Fe2 175.75(18) . .
N21 C43 Fe2 177.65(19) . .
N22 C44 Fe2 177.0(2) . .
C10 Fe1 C11 87.23(11) . .
C10 Fe1 C12 86.49(10) . .
C11 Fe1 C12 86.25(10) . .
C10 Fe1 N5 93.69(8) . .
C11 Fe1 N5 176.03(7) . .
C12 Fe1 N5 89.95(7) . .
C10 Fe1 N1 90.85(7) . .
C11 Fe1 N1 95.65(7) . .
C12 Fe1 N1 176.66(7) . .
N5 Fe1 N1 88.20(8) . .
C10 Fe1 N3 176.45(7) . .
C11 Fe1 N3 90.23(7) . .
C12 Fe1 N3 95.82(7) . .
N5 Fe1 N3 89.01(9) . .
N1 Fe1 N3 86.94(8) . .
C44 Fe2 C43 87.79(10) . .
C44 Fe2 C42 86.96(10) . .
C43 Fe2 C42 89.97(10) . .
C44 Fe2 N18 92.80(8) . .
C43 Fe2 N18 92.92(7) . .
C42 Fe2 N18 177.09(7) . .
C44 Fe2 N16 177.95(8) . .
C43 Fe2 N16 90.39(7) . .
C42 Fe2 N16 92.09(7) . .
N18 Fe2 N16 88.24(8) . .
C44 Fe2 N14 94.22(7) . .
C43 Fe2 N14 177.95(8) . .
C42 Fe2 N14 90.51(7) . .
N18 Fe2 N14 86.61(8) . .
N16 Fe2 N14 87.60(8) . .
C1 N1 N2 106.81(16) . .
C1 N1 Fe1 133.91(13) . .
N2 N1 Fe1 119.27(15) . .
C3 N2 N1 108.93(16) . .
C3 N2 B1 132.34(15) . .
N1 N2 B1 118.70(16) . .
C4 N3 N4 107.25(17) . .
C4 N3 Fe1 133.19(15) . .
N4 N3 Fe1 119.34(15) . .
C6 N4 N3 107.46(16) . .
C6 N4 B1 133.29(15) . .
N3 N4 B1 118.47(16) . .
C7 N5 N6 106.52(16) . .
C7 N5 Fe1 133.78(14) . .
N6 N5 Fe1 119.69(15) . .
C9 N6 N5 108.82(16) . .
C9 N6 B1 132.57(14) . .
N5 N6 B1 118.59(15) . .
C10 N7 Ni1 171.71(16) . .
C12 N9 Ni1 169.81(16) . 3
C18 N10 C22 119.95(15) . .
C18 N10 Ni1 114.77(12) . .
C22 N10 Ni1 125.06(12) . .
C17 N11 C13 118.46(15) . .
C17 N11 Ni1 114.93(13) . .
C13 N11 Ni1 126.08(12) . .
C23 N12 C27 117.60(16) . .
C23 N12 Ni1 126.03(13) . .
C27 N12 Ni1 116.27(13) . .
C32 N13 C28 118.88(15) . .
C32 N13 Ni1 125.21(12) . .
C28 N13 Ni1 115.86(12) . .
C33 N14 N15 106.62(16) . .
C33 N14 Fe2 133.09(14) . .
N15 N14 Fe2 120.24(15) . .
C35 N15 N14 108.55(17) . .
C35 N15 B2 132.74(15) . .
N14 N15 B2 118.70(16) . .
C36 N16 N17 107.38(16) . .
C36 N16 Fe2 132.20(14) . .
N17 N16 Fe2 120.43(14) . .
C38 N17 N16 108.99(16) . .
C38 N17 B2 132.41(16) . .
N16 N17 B2 118.60(15) . .
C39 N18 N19 106.13(16) . .
C39 N18 Fe2 133.75(14) . .
N19 N18 Fe2 120.11(13) . .
N18 N19 C41 109.89(15) . .
N18 N19 B2 119.68(15) . .
C41 N19 B2 130.30(15) . .
H1D O1 H1A 109.5 . .
H2D O2 H2B 109.5 . .
H3C O3 H3A 107.9 . .
H4A O4 H4C 109.5 . .
H5A O5 H5B 109.5 . .
H6A O6 H6B 109.5 . .

loop_
_geom_bond_atom_site_label_1
_geom_bond_atom_site_label_2
_geom_bond_distance
_geom_bond_site_symmetry_2
Ni1 N12 2.024(2) .
Ni1 N9 2.049(2) 3
Ni1 N11 2.057(2) .
Ni1 N7 2.069(2) .
Ni1 N13 2.083(2) .
Ni1 N10 2.097(2) .
B1 N6 1.493(3) .
B1 N2 1.531(3) .
B1 N4 1.534(3) .
B1 H100 1.03(3) .
B2 N17 1.529(3) .
B2 N15 1.543(3) .
B2 N19 1.546(3) .
B2 H101 1.10(3) .
C1 N1 1.333(2) .
C1 C2 1.392(3) .
C1 H1 0.9300 .
C2 C3 1.356(3) .
C2 H2 0.9300 .
C3 N2 1.333(2) .
C3 H3 0.9300 .
C4 N3 1.352(2) .
C4 C5 1.390(3) .
C4 H4 0.9300 .
C5 C6 1.353(3) .
C5 H5 0.9300 .
C6 N4 1.360(2) .
C6 H6 0.9300 .
C7 N5 1.323(2) .
C7 C8 1.402(3) .
C7 H7 0.9300 .
C8 C9 1.347(3) .
C8 H8 0.9300 .
C9 N6 1.333(2) .
C9 H9 0.9300 .
C10 N7 1.144(3) .
C10 Fe1 1.912(3) .
C11 N8 1.139(2) .
C11 Fe1 1.919(2) .
C12 N9 1.144(2) .
C12 Fe1 1.932(2) .
C13 N11 1.338(3) .
C13 C14 1.385(3) .
C13 H13 0.9300 .
C14 C15 1.402(3) .
C14 H14 0.9300 .
C15 C16 1.405(4) .
C15 H15 0.9300 .
C16 C17 1.369(3) .
C16 H16 0.9300 .
C17 N11 1.338(2) .
C17 C18 1.476(4) .
C18 N10 1.319(3) .
C18 C19 1.452(3) .
C19 C20 1.390(3) .
C19 H19 0.9300 .
C20 C21 1.367(3) .
C20 H20 0.9300 .
C21 C22 1.414(3) .
C21 H21 0.9300 .
C22 N10 1.320(2) .
C22 H22 0.9300 .
C23 N12 1.290(3) .
C23 C24 1.384(3) .
C23 H23 0.9300 .
C24 C25 1.363(3) .
C24 H24 0.9300 .
C25 C26 1.359(3) .
C25 H25 0.9300 .
C26 C27 1.392(3) .
C26 H26 0.9300 .
C27 N12 1.354(2) .
C27 C28 1.481(4) .
C28 N13 1.348(2) .
C28 C29 1.368(3) .
C29 C30 1.355(4) .
C29 H29 0.9300 .
C30 C31 1.357(3) .
C30 H30 0.9300 .
C31 C32 1.388(3) .
C31 H31 0.9300 .
C32 N13 1.335(2) .
C32 H32 0.9300 .
C33 N14 1.318(2) .
C33 C34 1.381(4) .
C33 H33 0.9300 .
C34 C35 1.353(3) .
C34 H34 0.9300 .
C35 N15 1.335(2) .
C35 H35 0.9300 .
C36 N16 1.351(2) .
C36 C37 1.390(4) .
C36 H36 0.9300 .
C37 C38 1.371(4) .
C37 H37 0.9300 .
C38 N17 1.363(2) .
C38 H38 0.9300 .
C39 N18 1.333(2) .
C39 C40 1.386(3) .
C39 H39 0.9300 .
C40 C41 1.365(3) .
C40 H40 0.9300 .
C41 N19 1.359(2) .
C41 H41 0.9300 .
C42 N20 1.151(3) .
C42 Fe2 1.926(3) .
C43 N21 1.161(2) .
C43 Fe2 1.920(2) .
C44 N22 1.162(2) .
C44 Fe2 1.885(2) .
Fe1 N5 1.959(2) .
Fe1 N1 1.9760(19) .
Fe1 N3 1.990(2) .
Fe2 N18 1.981(2) .
Fe2 N16 1.982(2) .
Fe2 N14 1.990(2) .
N1 N2 1.365(3) .
N3 N4 1.360(3) .
N5 N6 1.382(3) .
N9 Ni1 2.049(2) 3
N14 N15 1.362(3) .
N16 N17 1.371(3) .
N18 N19 1.347(3) .
O1 H1D 0.8500 .
O1 H1A 0.8500 .
O2 H2D 0.8501 .
O2 H2B 0.8500 .
O3 H3C 0.8501 .
O3 H3A 0.8499 .
O4 H4A 0.8500 .
O4 H4C 0.8500 .
O5 H5A 0.8500 .
O5 H5B 0.8498 .
O6 H6A 0.8499 .
O6 H6B 0.8500 .

loop_
_geom_hbond_atom_site_label_D
_geom_hbond_atom_site_label_H
_geom_hbond_atom_site_label_A
_geom_hbond_distance_DH
_geom_hbond_distance_HA
_geom_hbond_distance_DA
_geom_hbond_angle_DHA
_geom_hbond_site_symmetry_A
O1 H1D N8 0.85 2.34 2.946(3) 129.0 3_655
O1 H1A N21 0.85 2.10 2.872(3) 150.6 .
O3 H3C O1 0.85 2.38 2.986(4) 129.1 2_655
O3 H3A O4 0.85 2.25 3.056(5) 159.3 3_666
O4 H4A O2 0.85 2.01 2.513(5) 117.4 1_655
O4 H4A N22 0.85 2.62 3.381(4) 149.2 3_766
